data_4332715
loop_
_publ_author_name
'Takemoto, Shin'
'Ogura, Shin-ichiro'
'Yo, Ho'
'Hosokoshi, Yuko'
'Kamikawa, Ken'
'Matsuzaka, Hiroyuki'

_publ_section_title
;
 Diiron Amido&#x2212;Imido Complex [(Cp*Fe)2(\m2-NHPh)(\m2-NPh)]:&#x00A0;
 Synthesis and a Net Hydrogen Atom Abstraction Reaction To Form a
 Bis(imido) Complex
;
_journal_issue 13
_journal_name_full 'Inorganic Chemistry'
_journal_page_first 4871
_journal_page_last 4873
_journal_paper_doi 10.1021/ic060744z
_journal_volume 45
_journal_year 2006
_chemical_formula_sum 'C32 H40 Fe2 N2'
_chemical_formula_weight 564.36
_chemical_name_systematic
; 
 ? 
;
_space_group_IT_number 15
_symmetry_cell_setting monoclinic
_symmetry_space_group_name_Hall '-C 2yc'
_symmetry_space_group_name_H-M 'C 1 2/c 1'
_atom_sites_solution_hydrogens geom
_atom_sites_solution_primary direct
_atom_sites_solution_secondary difmap
_audit_creation_method SHELXL-97
_cell_angle_alpha 90.00
_cell_angle_beta 93.07(2)
_cell_angle_gamma 90.00
_cell_formula_units_Z 4
_cell_length_a 17.918(6)
_cell_length_b 11.820(3)
_cell_length_c 13.751(3)
_cell_measurement_temperature 296(2)
_cell_volume 2908.2(14)
_computing_cell_refinement 'RIGAKU PROCESS AUTO'
_computing_data_collection 'RIGAKU PROCESS AUTO'
_computing_data_reduction 'RIGAKU PROCESS AUTO'
_computing_structure_refinement 'SHELXL-97 (Sheldrick, 1997)'
_computing_structure_solution 'SHELXS-97 (Sheldrick, 1990)'
_diffrn_ambient_temperature 296(2)
_diffrn_measured_fraction_theta_full 0.993
_diffrn_measured_fraction_theta_max 0.993
_diffrn_measurement_device_type 'RIGAKU RAXIS RAPID'
_diffrn_radiation_monochromator graphite
_diffrn_radiation_source 'fine-focus sealed tube'
_diffrn_radiation_type MoK\a
_diffrn_radiation_wavelength 0.71075
_diffrn_reflns_av_R_equivalents 0.0478
_diffrn_reflns_av_sigmaI/netI 0.0371
_diffrn_reflns_limit_h_max 23
_diffrn_reflns_limit_h_min -23
_diffrn_reflns_limit_k_max 15
_diffrn_reflns_limit_k_min -14
_diffrn_reflns_limit_l_max 15
_diffrn_reflns_limit_l_min -17
_diffrn_reflns_number 13725
_diffrn_reflns_theta_full 27.48
_diffrn_reflns_theta_max 27.48
_diffrn_reflns_theta_min 3.45
_exptl_absorpt_coefficient_mu 1.020
_exptl_absorpt_correction_T_max 0.9049
_exptl_absorpt_correction_T_min 0.6297
_exptl_absorpt_correction_type empirical
_exptl_absorpt_process_details ABSCOR
_exptl_crystal_colour 'dark brown'
_exptl_crystal_density_diffrn 1.289
_exptl_crystal_density_method 'not measured'
_exptl_crystal_description plates
_exptl_crystal_F_000 1192
_exptl_crystal_size_max 0.50
_exptl_crystal_size_mid 0.50
_exptl_crystal_size_min 0.10
_refine_diff_density_max 0.407
_refine_diff_density_min -0.252
_refine_diff_density_rms 0.058
_refine_ls_extinction_method none
_refine_ls_goodness_of_fit_ref 0.993
_refine_ls_hydrogen_treatment constr
_refine_ls_matrix_type full
_refine_ls_number_parameters 163
_refine_ls_number_reflns 3308
_refine_ls_number_restraints 0
_refine_ls_restrained_S_all 0.993
_refine_ls_R_factor_all 0.0593
_refine_ls_R_factor_gt 0.0373
_refine_ls_shift/su_max 0.002
_refine_ls_shift/su_mean 0.000
_refine_ls_structure_factor_coef Fsqd
_refine_ls_weighting_details 'calc w=1/[\s^2^(Fo^2^)+(0.0557P)^2^+0.0000P] where P=(Fo^2^+2Fc^2^)/3'
_refine_ls_weighting_scheme calc
_refine_ls_wR_factor_gt 0.0873
_refine_ls_wR_factor_ref 0.0943
_reflns_number_gt 2389
_reflns_number_total 3308
_reflns_threshold_expression >2sigma(I)
_cod_data_source_file ic060744zsup1.cif
_cod_data_source_block 2
_cod_depositor_comments
;
The following automatic conversions were performed:
'_atom_site_symetry_multiplicity' tag replaced with
'_atom_site_symmetry_multiplicity'.

Automatic conversion script
Id: cif_correct_tags 1440 2010-10-19 06:21:57Z saulius 
;
_cod_original_cell_volume 2908.1(14)
_cod_original_sg_symbol_H-M C2/c
_cod_database_code 4332715

loop_
_symmetry_equiv_pos_as_xyz
'x, y, z'
'-x, y, -z+1/2'
'x+1/2, y+1/2, z'
'-x+1/2, y+1/2, -z+1/2'
'-x, -y, -z'
'x, -y, z-1/2'
'-x+1/2, -y+1/2, -z'
'x+1/2, -y+1/2, z-1/2'

loop_
_atom_site_label
_atom_site_type_symbol
_atom_site_fract_x
_atom_site_fract_y
_atom_site_fract_z
_atom_site_U_iso_or_equiv
_atom_site_adp_type
_atom_site_occupancy
_atom_site_symmetry_multiplicity
_atom_site_calc_flag
_atom_site_refinement_flags
Fe1 Fe 0.815123(15) 0.22353(3) 0.01980(2) 0.03974(11) Uani 1 1 d .
N1 N 0.76441(10) 0.35393(16) 0.03245(15) 0.0533(5) Uani 1 1 d .
C1 C 0.78045(12) 0.46083(19) 0.07247(18) 0.0531(6) Uani 1 1 d .
C2 C 0.80167(14) 0.5500(2) 0.0138(2) 0.0668(7) Uani 1 1 d .
H2 H 0.8044 0.5395 -0.0529 0.080 Uiso 1 1 calc R
C3 C 0.81893(17) 0.6558(3) 0.0555(3) 0.0834(9) Uani 1 1 d .
H3 H 0.8329 0.7152 0.0160 0.100 Uiso 1 1 calc R
C4 C 0.81536(18) 0.6723(3) 0.1534(3) 0.0847(9) Uani 1 1 d .
H4 H 0.8270 0.7428 0.1803 0.102 Uiso 1 1 calc R
C5 C 0.79479(16) 0.5859(3) 0.2119(2) 0.0777(8) Uani 1 1 d .
H5 H 0.7926 0.5975 0.2786 0.093 Uiso 1 1 calc R
C6 C 0.77711(14) 0.4804(2) 0.1722(2) 0.0640(6) Uani 1 1 d .
H6 H 0.7629 0.4222 0.2127 0.077 Uiso 1 1 calc R
C7 C 0.92802(11) 0.27987(19) 0.06861(16) 0.0454(5) Uani 1 1 d .
C8 C 0.93321(12) 0.2255(2) -0.02259(17) 0.0531(5) Uani 1 1 d .
C9 C 0.90977(12) 0.1129(2) -0.01136(17) 0.0528(6) Uani 1 1 d .
C10 C 0.89243(12) 0.09576(19) 0.08814(16) 0.0471(5) Uani 1 1 d .
C11 C 0.90402(11) 0.19803(18) 0.13814(15) 0.0440(5) Uani 1 1 d .
C12 C 0.95496(14) 0.3974(2) 0.0941(2) 0.0663(7) Uani 1 1 d .
H12A H 1.0080 0.3961 0.1078 0.099 Uiso 1 1 calc R
H12B H 0.9307 0.4237 0.1504 0.099 Uiso 1 1 calc R
H12C H 0.9433 0.4473 0.0403 0.099 Uiso 1 1 calc R
C13 C 0.96105(16) 0.2801(3) -0.1135(2) 0.0853(10) Uani 1 1 d .
H13A H 0.9392 0.3538 -0.1217 0.128 Uiso 1 1 calc R
H13B H 0.9471 0.2341 -0.1691 0.128 Uiso 1 1 calc R
H13C H 1.0145 0.2868 -0.1074 0.128 Uiso 1 1 calc R
C14 C 0.90944(16) 0.0205(3) -0.08684(19) 0.0797(9) Uani 1 1 d .
H14A H 0.9089 0.0536 -0.1506 0.120 Uiso 1 1 calc R
H14B H 0.8658 -0.0257 -0.0815 0.120 Uiso 1 1 calc R
H14C H 0.9534 -0.0252 -0.0765 0.120 Uiso 1 1 calc R
C15 C 0.87014(15) -0.0156(2) 0.13136(19) 0.0648(7) Uani 1 1 d .
H15A H 0.9142 -0.0576 0.1514 0.097 Uiso 1 1 calc R
H15B H 0.8411 -0.0582 0.0835 0.097 Uiso 1 1 calc R
H15C H 0.8410 -0.0020 0.1867 0.097 Uiso 1 1 calc R
C16 C 0.89499(15) 0.2201(2) 0.24474(16) 0.0598(6) Uani 1 1 d .
H16A H 0.8520 0.1801 0.2655 0.090 Uiso 1 1 calc R
H16B H 0.8885 0.2997 0.2550 0.090 Uiso 1 1 calc R
H16C H 0.9387 0.1945 0.2817 0.090 Uiso 1 1 calc R

loop_
_atom_site_aniso_label
_atom_site_aniso_U_11
_atom_site_aniso_U_22
_atom_site_aniso_U_33
_atom_site_aniso_U_23
_atom_site_aniso_U_13
_atom_site_aniso_U_12
Fe1 0.02785(16) 0.03943(18) 0.05139(19) -0.00028(13) -0.00298(11) -0.00082(13)
N1 0.0336(10) 0.0423(10) 0.0824(12) -0.0100(9) -0.0105(8) -0.0006(8)
C1 0.0301(11) 0.0427(13) 0.0853(16) -0.0082(11) -0.0093(10) 0.0003(9)
C2 0.0528(16) 0.0549(16) 0.0909(18) 0.0026(12) -0.0129(14) -0.0036(12)
C3 0.0639(19) 0.0464(16) 0.137(3) 0.0095(17) -0.0226(17) -0.0095(13)
C4 0.073(2) 0.0513(18) 0.127(3) -0.0259(18) -0.0196(18) -0.0038(15)
C5 0.0629(18) 0.072(2) 0.097(2) -0.0286(16) -0.0091(15) -0.0001(15)
C6 0.0483(14) 0.0552(15) 0.0882(17) -0.0111(13) 0.0003(12) -0.0013(12)
C7 0.0287(10) 0.0469(12) 0.0598(12) 0.0090(10) -0.0061(8) -0.0047(9)
C8 0.0299(10) 0.0732(16) 0.0562(13) 0.0110(11) 0.0026(9) 0.0036(11)
C9 0.0314(11) 0.0632(15) 0.0627(14) -0.0110(11) -0.0064(10) 0.0097(10)
C10 0.0333(11) 0.0466(13) 0.0604(13) 0.0037(9) -0.0073(9) 0.0029(9)
C11 0.0337(10) 0.0476(13) 0.0498(11) 0.0030(8) -0.0063(8) -0.0026(9)
C12 0.0423(14) 0.0543(15) 0.1006(19) 0.0139(13) -0.0106(13) -0.0132(11)
C13 0.0543(17) 0.131(3) 0.0712(18) 0.0303(17) 0.0134(13) 0.0020(17)
C14 0.0541(17) 0.103(2) 0.0811(18) -0.0359(16) -0.0074(13) 0.0214(16)
C15 0.0580(16) 0.0446(14) 0.0903(18) 0.0093(12) -0.0107(13) -0.0016(11)
C16 0.0562(15) 0.0695(16) 0.0526(14) 0.0020(11) -0.0070(10) -0.0074(13)

loop_
_atom_type_symbol
_atom_type_description
_atom_type_scat_dispersion_real
_atom_type_scat_dispersion_imag
_atom_type_scat_source
C C 0.0033 0.0016 'International Tables Vol C Tables 4.2.6.8 and 6.1.1.4'
H H 0.0000 0.0000 'International Tables Vol C Tables 4.2.6.8 and 6.1.1.4'
N N 0.0061 0.0033 'International Tables Vol C Tables 4.2.6.8 and 6.1.1.4'
Fe Fe 0.3463 0.8444 'International Tables Vol C Tables 4.2.6.8 and 6.1.1.4'

loop_
_geom_angle_atom_site_label_1
_geom_angle_atom_site_label_2
_geom_angle_atom_site_label_3
_geom_angle
_geom_angle_site_symmetry_1
_geom_angle_site_symmetry_3
N1 Fe1 N1 94.62(8) . 7_655
N1 Fe1 C9 157.55(9) . .
N1 Fe1 C9 102.75(9) 7_655 .
N1 Fe1 C7 99.89(9) . .
N1 Fe1 C7 164.96(8) 7_655 .
C9 Fe1 C7 62.22(9) . .
N1 Fe1 C10 147.78(9) . .
N1 Fe1 C10 106.48(9) 7_655 .
C9 Fe1 C10 37.80(8) . .
C7 Fe1 C10 62.27(8) . .
N1 Fe1 C8 120.52(9) . .
N1 Fe1 C8 129.87(9) 7_655 .
C9 Fe1 C8 37.05(8) . .
C7 Fe1 C8 37.34(9) . .
C10 Fe1 C8 62.49(8) . .
N1 Fe1 C11 112.85(8) . .
N1 Fe1 C11 137.38(8) 7_655 .
C9 Fe1 C11 62.31(8) . .
C7 Fe1 C11 37.92(7) . .
C10 Fe1 C11 36.61(8) . .
C8 Fe1 C11 62.71(8) . .
N1 Fe1 Fe1 47.44(6) . 7_655
N1 Fe1 Fe1 47.18(6) 7_655 7_655
C9 Fe1 Fe1 147.48(6) . 7_655
C7 Fe1 Fe1 147.15(7) . 7_655
C10 Fe1 Fe1 146.32(6) . 7_655
C8 Fe1 Fe1 147.93(6) . 7_655
C11 Fe1 Fe1 146.05(6) . 7_655
C1 N1 Fe1 135.63(15) . .
C1 N1 Fe1 138.79(15) . 7_655
Fe1 N1 Fe1 85.38(8) . 7_655
C2 C1 N1 120.8(2) . .
C2 C1 C6 118.1(2) . .
N1 C1 C6 121.1(2) . .
C1 C2 C3 120.0(3) . .
C4 C3 C2 120.6(3) . .
C3 C4 C5 120.2(3) . .
C6 C5 C4 120.2(3) . .
C5 C6 C1 120.9(3) . .
C8 C7 C11 108.6(2) . .
C8 C7 C12 126.1(2) . .
C11 C7 C12 124.6(2) . .
C8 C7 Fe1 72.27(13) . .
C11 C7 Fe1 72.38(11) . .
C12 C7 Fe1 128.92(16) . .
C7 C8 C9 107.33(19) . .
C7 C8 C13 125.3(2) . .
C9 C8 C13 127.4(2) . .
C7 C8 Fe1 70.39(11) . .
C9 C8 Fe1 70.58(12) . .
C13 C8 Fe1 125.48(17) . .
C8 C9 C10 108.65(19) . .
C8 C9 C14 126.9(2) . .
C10 C9 C14 124.2(2) . .
C8 C9 Fe1 72.37(12) . .
C10 C9 Fe1 71.92(12) . .
C14 C9 Fe1 126.15(17) . .
C11 C10 C9 108.21(19) . .
C11 C10 C15 126.6(2) . .
C9 C10 C15 125.1(2) . .
C11 C10 Fe1 72.18(12) . .
C9 C10 Fe1 70.27(12) . .
C15 C10 Fe1 126.00(16) . .
C10 C11 C7 107.16(18) . .
C10 C11 C16 127.32(19) . .
C7 C11 C16 125.5(2) . .
C10 C11 Fe1 71.21(12) . .
C7 C11 Fe1 69.70(11) . .
C16 C11 Fe1 125.14(15) . .

loop_
_geom_bond_atom_site_label_1
_geom_bond_atom_site_label_2
_geom_bond_distance
_geom_bond_site_symmetry_2
Fe1 N1 1.8022(19) .
Fe1 N1 1.8100(18) 7_655
Fe1 C9 2.202(2) .
Fe1 C7 2.200(2) .
Fe1 C10 2.223(2) .
Fe1 C8 2.225(2) .
Fe1 C11 2.236(2) .
Fe1 Fe1 2.4492(9) 7_655
N1 C1 1.402(3) .
N1 Fe1 1.8100(18) 7_655
C1 C2 1.393(3) .
C1 C6 1.395(4) .
C2 C3 1.403(4) .
C3 C4 1.366(4) .
C4 C5 1.363(4) .
C5 C6 1.391(4) .
C7 C8 1.417(3) .
C7 C11 1.442(3) .
C7 C12 1.506(3) .
C8 C9 1.406(3) .
C8 C13 1.515(3) .
C9 C10 1.434(3) .
C9 C14 1.507(3) .
C10 C11 1.401(3) .
C10 C15 1.507(3) .
C11 C16 1.506(3) .
